data_4308674
loop_
_publ_author_name
'Timothy J. Boyle'
'Scott D. Bunge'
'Todd M. Alam'
'Gregory P. Holland'
'Thomas J. Headley'
'Gabriel Avilucea'

_publ_contact_author_name 'Timothy J. Boyle'
_publ_section_title
;
Cadmium Amido Alkoxide and Alkoxide Precursors for the Synthesis of
Nanocrystalline CdE (E = S, Se, Te)
;
_journal_name_full 'Inorganic Chemistry'
_journal_page_first 1309
_journal_page_last 1318
_journal_paper_doi 10.1021/ic0485155
_journal_volume 44
_journal_year 2005
_chemical_formula_moiety 'C45 H60 Cd2 N4 O3 Si2'
_chemical_formula_sum 'C45 H60 Cd2 N4 O3 Si2'
_chemical_formula_weight 985.95
_chemical_name_common '(2a) (Cd(DMP)3(N(Si(CH3)3)2)(py)3)'
_chemical_name_systematic
;
?
;
_space_group_IT_number 4
_symmetry_cell_setting monoclinic
_symmetry_space_group_name_Hall 'P 2yb'
_symmetry_space_group_name_H-M 'P 1 21 1'
_atom_sites_solution_hydrogens geom
_atom_sites_solution_primary direct
_atom_sites_solution_secondary difmap
_audit_creation_method SHELXL-97
_cell_angle_alpha 90.00
_cell_angle_beta 94.7970(10)
_cell_angle_gamma 90.00
_cell_formula_units_Z 2
_cell_length_a 9.9973(4)
_cell_length_b 13.6501(6)
_cell_length_c 17.4569(8)
_cell_measurement_temperature 203(2)
_cell_volume 2373.90(18)
_computing_cell_refinement 'Bruker SMART'
_computing_data_collection 'Bruker SMART'
_computing_data_reduction 'Bruker SAINT'
_computing_molecular_graphics 'Bruker SHELXTL'
_computing_publication_material 'Bruker SHELXTL'
_computing_structure_refinement 'SHELXL-97 (Sheldrick, 1997)'
_computing_structure_solution 'SHELXS-97 (Sheldrick, 1990)'
_diffrn_ambient_temperature 203(2)
_diffrn_measured_fraction_theta_full 0.999
_diffrn_measured_fraction_theta_max 0.999
_diffrn_measurement_device_type 'CCD area detector'
_diffrn_measurement_method 'phi and omega scans'
_diffrn_radiation_monochromator graphite
_diffrn_radiation_source 'fine-focus sealed tube'
_diffrn_radiation_type MoK\a
_diffrn_radiation_wavelength 0.71073
_diffrn_reflns_av_R_equivalents 0.0198
_diffrn_reflns_av_sigmaI/netI 0.0349
_diffrn_reflns_limit_h_max 12
_diffrn_reflns_limit_h_min -12
_diffrn_reflns_limit_k_max 17
_diffrn_reflns_limit_k_min -17
_diffrn_reflns_limit_l_max 21
_diffrn_reflns_limit_l_min -21
_diffrn_reflns_number 19004
_diffrn_reflns_theta_full 26.41
_diffrn_reflns_theta_max 26.41
_diffrn_reflns_theta_min 1.17
_exptl_absorpt_coefficient_mu 0.987
_exptl_absorpt_correction_type none
_exptl_crystal_colour colorless
_exptl_crystal_density_diffrn 1.379
_exptl_crystal_density_meas 0
_exptl_crystal_density_method 'not measured'
_exptl_crystal_description irregular
_exptl_crystal_F_000 1012
_exptl_crystal_size_max 0.20
_exptl_crystal_size_mid 0.20
_exptl_crystal_size_min 0.20
_refine_diff_density_max 0.697
_refine_diff_density_min -0.230
_refine_diff_density_rms 0.060
_refine_ls_abs_structure_details 'Flack H D (1983), Acta Cryst. A39, 876-881'
_refine_ls_abs_structure_Flack 0.010(15)
_refine_ls_extinction_method none
_refine_ls_goodness_of_fit_ref 1.041
_refine_ls_hydrogen_treatment mixed
_refine_ls_matrix_type full
_refine_ls_number_parameters 517
_refine_ls_number_reflns 9472
_refine_ls_number_restraints 1
_refine_ls_restrained_S_all 1.040
_refine_ls_R_factor_all 0.0314
_refine_ls_R_factor_gt 0.0283
_refine_ls_shift/su_max 0.137
_refine_ls_shift/su_mean 0.002
_refine_ls_structure_factor_coef Fsqd
_refine_ls_weighting_details 'calc w=1/[\s^2^(Fo^2^)+(0.0289P)^2^+0.0769P] where P=(Fo^2^+2Fc^2^)/3'
_refine_ls_weighting_scheme calc
_refine_ls_wR_factor_gt 0.0588
_refine_ls_wR_factor_ref 0.0612
_reflns_number_gt 8868
_reflns_number_total 9472
_reflns_threshold_expression >2sigma(I)
_cod_data_source_file ic0485155si20041027_111313_4.cif
_cod_data_source_block feb271p
_cod_depositor_comments
;
The following automatic conversions were performed:
'_symmetry_cell_setting' value 'Monoclinic' changed to 'monoclinic'
according to '/home/saulius/struct/CIF-dictionaries/cif_core.dic'
dictionary named 'cif_core.dic' version 2.4.1 from 2010-06-29.

Automatic conversion script
Id: cif_fix_enum 1527 2010-12-29 10:47:43Z saulius 
;
_cod_database_code 4308674

loop_
_symmetry_equiv_pos_as_xyz
'x, y, z'
'-x, y+1/2, -z'

loop_
_atom_site_label
_atom_site_type_symbol
_atom_site_fract_x
_atom_site_fract_y
_atom_site_fract_z
_atom_site_U_iso_or_equiv
_atom_site_adp_type
_atom_site_occupancy
_atom_site_symmetry_multiplicity
_atom_site_calc_flag
_atom_site_refinement_flags
_atom_site_disorder_assembly
_atom_site_disorder_group
Cd1 Cd 0.21576(2) 0.875437(17) 0.258937(12) 0.03420(6) Uani 1 1 d . . .
Cd2 Cd 0.14584(2) 0.624537(16) 0.252903(12) 0.03502(6) Uani 1 1 d . . .
Si1 Si 0.24769(11) 1.08192(7) 0.35244(6) 0.0424(2) Uani 1 1 d . . .
Si2 Si 0.45348(10) 1.03165(7) 0.23817(6) 0.0417(2) Uani 1 1 d . . .
N1 N 0.3123(3) 1.01087(19) 0.28467(16) 0.0383(6) Uani 1 1 d . . .
N2 N 0.0175(3) 0.9224(2) 0.18856(15) 0.0393(6) Uani 1 1 d . . .
N3 N 0.2338(3) 0.5291(2) 0.35689(17) 0.0432(7) Uani 1 1 d . . .
N4 N 0.2023(3) 0.4852(2) 0.17630(18) 0.0455(7) Uani 1 1 d . . .
O1 O 0.1389(3) 0.76091(17) 0.32848(12) 0.0398(6) Uani 1 1 d . . .
O2 O 0.2528(3) 0.74127(17) 0.19316(13) 0.0402(6) Uani 1 1 d . . .
O3 O -0.0657(2) 0.6198(2) 0.22376(15) 0.0525(6) Uani 1 1 d . . .
C1 C 0.0985(5) 1.0255(3) 0.3898(3) 0.0732(14) Uani 1 1 d . . .
H1A H 0.0325 1.0111 0.3474 0.110 Uiso 1 1 calc R . .
H1B H 0.0603 1.0704 0.4251 0.110 Uiso 1 1 calc R . .
H1C H 0.1243 0.9653 0.4165 0.110 Uiso 1 1 calc R . .
C2 C 0.1906(6) 1.2047(3) 0.3132(3) 0.0812(16) Uani 1 1 d . . .
H2A H 0.2609 1.2334 0.2853 0.122 Uiso 1 1 calc R . .
H2B H 0.1715 1.2474 0.3552 0.122 Uiso 1 1 calc R . .
H2C H 0.1102 1.1964 0.2787 0.122 Uiso 1 1 calc R . .
C3 C 0.3677(6) 1.1064(6) 0.4367(3) 0.109(2) Uani 1 1 d . . .
H3A H 0.3977 1.0447 0.4599 0.163 Uiso 1 1 calc R . .
H3B H 0.3241 1.1451 0.4740 0.163 Uiso 1 1 calc R . .
H3C H 0.4444 1.1420 0.4204 0.163 Uiso 1 1 calc R . .
C4 C 0.4304(4) 0.9797(3) 0.1395(2) 0.0544(10) Uani 1 1 d . . .
H4A H 0.4357 0.9088 0.1422 0.082 Uiso 1 1 calc R . .
H4B H 0.5002 1.0044 0.1092 0.082 Uiso 1 1 calc R . .
H4C H 0.3433 0.9989 0.1156 0.082 Uiso 1 1 calc R . .
C5 C 0.6065(4) 0.9767(4) 0.2907(2) 0.0688(12) Uani 1 1 d . . .
H5A H 0.6219 1.0069 0.3409 0.103 Uiso 1 1 calc R . .
H5B H 0.6836 0.9879 0.2616 0.103 Uiso 1 1 calc R . .
H5C H 0.5932 0.9068 0.2967 0.103 Uiso 1 1 calc R . .
C6 C 0.4939(5) 1.1652(3) 0.2285(3) 0.0721(13) Uani 1 1 d . . .
H6A H 0.4203 1.1978 0.1990 0.108 Uiso 1 1 calc R . .
H6B H 0.5753 1.1722 0.2024 0.108 Uiso 1 1 calc R . .
H6C H 0.5071 1.1946 0.2792 0.108 Uiso 1 1 calc R . .
C7 C 0.1277(5) 0.7652(2) 0.4052(2) 0.0416(9) Uani 1 1 d . . .
C8 C 0.0015(4) 0.7729(2) 0.4327(2) 0.0435(9) Uani 1 1 d . . .
C9 C -0.1211(4) 0.7842(3) 0.3783(2) 0.0527(10) Uani 1 1 d . . .
H9A H -0.2005 0.7732 0.4055 0.079 Uiso 1 1 calc R . .
H9B H -0.1187 0.7368 0.3371 0.079 Uiso 1 1 calc R . .
H9C H -0.1237 0.8498 0.3570 0.079 Uiso 1 1 calc R . .
C10 C -0.0068(5) 0.7728(3) 0.5117(2) 0.0568(11) Uani 1 1 d . . .
H10 H -0.0915 0.7775 0.5312 0.068 Uiso 1 1 calc R . .
C11 C 0.1047(6) 0.7662(3) 0.5615(2) 0.0667(13) Uani 1 1 d . . .
H11 H 0.0964 0.7650 0.6147 0.080 Uiso 1 1 calc R . .
C12 C 0.2299(5) 0.7612(3) 0.5343(2) 0.0600(12) Uani 1 1 d . . .
H12 H 0.3066 0.7579 0.5693 0.072 Uiso 1 1 calc R . .
C13 C 0.2442(5) 0.7609(3) 0.4559(2) 0.0457(10) Uani 1 1 d . . .
C14 C 0.3792(5) 0.7556(4) 0.4264(3) 0.0640(12) Uani 1 1 d . . .
H14A H 0.4468 0.7478 0.4692 0.096 Uiso 1 1 calc R . .
H14B H 0.3963 0.8154 0.3989 0.096 Uiso 1 1 calc R . .
H14C H 0.3826 0.7000 0.3919 0.096 Uiso 1 1 calc R . .
C15 C 0.3337(4) 0.7265(2) 0.1355(2) 0.0391(8) Uani 1 1 d . . .
C16 C 0.4675(4) 0.6995(3) 0.1526(2) 0.0473(9) Uani 1 1 d . . .
C17 C 0.5250(5) 0.6887(4) 0.2342(3) 0.0706(13) Uani 1 1 d . . .
H17A H 0.4844 0.6326 0.2574 0.106 Uiso 1 1 calc R . .
H17B H 0.5064 0.7474 0.2628 0.106 Uiso 1 1 calc R . .
H17C H 0.6212 0.6791 0.2354 0.106 Uiso 1 1 calc R . .
C18 C 0.5460(4) 0.6809(3) 0.0921(3) 0.0599(11) Uani 1 1 d . . .
H18 H 0.6364 0.6629 0.1029 0.072 Uiso 1 1 calc R . .
C19 C 0.4946(5) 0.6885(3) 0.0168(3) 0.0647(12) Uani 1 1 d . . .
H19 H 0.5484 0.6736 -0.0233 0.078 Uiso 1 1 calc R . .
C20 C 0.3640(5) 0.7178(3) 0.0007(2) 0.0565(11) Uani 1 1 d . . .
H20 H 0.3297 0.7245 -0.0508 0.068 Uiso 1 1 calc R . .
C21 C 0.2811(4) 0.7379(2) 0.0588(2) 0.0427(9) Uani 1 1 d . . .
C22 C 0.1404(4) 0.7737(3) 0.0411(2) 0.0565(11) Uani 1 1 d . . .
H22A H 0.1347 0.8420 0.0560 0.085 Uiso 1 1 calc R . .
H22B H 0.0798 0.7350 0.0695 0.085 Uiso 1 1 calc R . .
H22C H 0.1155 0.7673 -0.0135 0.085 Uiso 1 1 calc R . .
C23 C 0.0143(4) 1.0133(3) 0.1593(2) 0.0472(9) Uani 1 1 d . . .
H23 H 0.0880 1.0549 0.1712 0.057 Uiso 1 1 calc R . .
C24 C -0.0926(4) 1.0478(3) 0.1126(2) 0.0555(10) Uani 1 1 d . . .
H24 H -0.0913 1.1116 0.0923 0.067 Uiso 1 1 calc R . .
C25 C -0.2008(4) 0.9882(3) 0.0959(2) 0.0546(10) Uani 1 1 d . . .
H25 H -0.2754 1.0104 0.0643 0.066 Uiso 1 1 calc R . .
C26 C -0.1988(4) 0.8948(3) 0.1262(2) 0.0513(10) Uani 1 1 d . . .
H26 H -0.2720 0.8523 0.1156 0.062 Uiso 1 1 calc R . .
C27 C -0.0879(3) 0.8651(3) 0.17195(19) 0.0431(8) Uani 1 1 d . . .
H27 H -0.0867 0.8013 0.1924 0.052 Uiso 1 1 calc R . .
C28 C 0.3451(4) 0.4770(3) 0.3533(2) 0.0512(10) Uani 1 1 d . . .
H28 H 0.3836 0.4734 0.3061 0.061 Uiso 1 1 calc R . .
C29 C 0.4064(4) 0.4284(3) 0.4150(3) 0.0627(11) Uani 1 1 d . . .
H29 H 0.4863 0.3934 0.4107 0.075 Uiso 1 1 calc R . .
C30 C 0.3484(4) 0.4320(3) 0.4834(2) 0.0645(12) Uani 1 1 d . . .
H30 H 0.3886 0.3995 0.5269 0.077 Uiso 1 1 calc R . .
C31 C 0.2330(4) 0.4826(3) 0.4879(2) 0.0538(10) Uani 1 1 d . . .
H31 H 0.1907 0.4844 0.5340 0.065 Uiso 1 1 calc R . .
C32 C 0.1790(4) 0.5312(3) 0.4239(2) 0.0452(9) Uani 1 1 d . . .
H32 H 0.0999 0.5676 0.4274 0.054 Uiso 1 1 calc R . .
C33 C 0.1145(4) 0.4124(3) 0.1792(2) 0.0505(10) Uani 1 1 d . . .
H33 H 0.0474 0.4175 0.2136 0.061 Uiso 1 1 calc R . .
C34 C 0.1176(5) 0.3303(3) 0.1343(3) 0.0625(12) Uani 1 1 d . . .
H34 H 0.0523 0.2811 0.1369 0.075 Uiso 1 1 calc R . .
C35 C 0.2178(5) 0.3208(3) 0.0851(3) 0.0724(14) Uani 1 1 d . . .
H35 H 0.2220 0.2653 0.0535 0.087 Uiso 1 1 calc R . .
C36 C 0.3108(5) 0.3938(3) 0.0834(2) 0.0638(12) Uani 1 1 d . . .
H36 H 0.3817 0.3881 0.0515 0.077 Uiso 1 1 calc R . .
C37 C 0.3005(4) 0.4757(3) 0.1285(2) 0.0533(10) Uani 1 1 d . . .
H37 H 0.3636 0.5264 0.1258 0.064 Uiso 1 1 calc R . .
C38 C -0.1492(3) 0.5456(2) 0.2056(2) 0.0419(8) Uani 1 1 d . . .
C39 C -0.2107(4) 0.4929(3) 0.2630(2) 0.0484(9) Uani 1 1 d . . .
C40 C -0.1820(5) 0.5185(4) 0.3467(2) 0.0742(13) Uani 1 1 d . . .
H40A H -0.2400 0.4805 0.3772 0.111 Uiso 1 1 calc R . .
H40B H -0.1984 0.5878 0.3541 0.111 Uiso 1 1 calc R . .
H40C H -0.0889 0.5037 0.3628 0.111 Uiso 1 1 calc R . .
C41 C -0.2994(4) 0.4194(3) 0.2415(2) 0.0561(10) Uani 1 1 d . . .
H41 H -0.3401 0.3845 0.2797 0.067 Uiso 1 1 calc R . .
C42 C -0.3307(4) 0.3950(3) 0.1655(2) 0.0601(11) Uani 1 1 d . . .
H42 H -0.3922 0.3445 0.1521 0.072 Uiso 1 1 calc R . .
C43 C -0.2708(4) 0.4458(3) 0.1095(2) 0.0535(10) Uani 1 1 d . . .
H43 H -0.2928 0.4299 0.0576 0.064 Uiso 1 1 calc R . .
C44 C -0.1785(3) 0.5199(3) 0.1278(2) 0.0437(8) Uani 1 1 d . . .
C45 C -0.1137(4) 0.5746(3) 0.0664(2) 0.0577(10) Uani 1 1 d . . .
H45A H -0.1560 0.5564 0.0164 0.087 Uiso 1 1 calc R . .
H45B H -0.0189 0.5585 0.0689 0.087 Uiso 1 1 calc R . .
H45C H -0.1241 0.6445 0.0741 0.087 Uiso 1 1 calc R . .

loop_
_atom_site_aniso_label
_atom_site_aniso_U_11
_atom_site_aniso_U_22
_atom_site_aniso_U_33
_atom_site_aniso_U_23
_atom_site_aniso_U_13
_atom_site_aniso_U_12
Cd1 0.03779(12) 0.02669(11) 0.03806(12) 0.00141(11) 0.00280(9) -0.00187(11)
Cd2 0.04163(13) 0.02716(11) 0.03573(12) 0.00190(11) 0.00007(9) -0.00214(11)
Si1 0.0554(6) 0.0328(5) 0.0397(5) -0.0031(4) 0.0080(5) -0.0064(4)
Si2 0.0415(5) 0.0387(5) 0.0448(6) 0.0045(4) 0.0032(4) -0.0070(4)
N1 0.0431(15) 0.0283(14) 0.0436(16) -0.0002(12) 0.0041(12) -0.0082(13)
N2 0.0413(16) 0.0331(15) 0.0431(16) 0.0000(13) 0.0015(13) 0.0019(13)
N3 0.0516(18) 0.0337(15) 0.0421(18) 0.0072(14) -0.0083(14) 0.0002(14)
N4 0.0537(18) 0.0319(15) 0.0497(19) -0.0020(14) -0.0028(15) 0.0030(14)
O1 0.0553(17) 0.0305(13) 0.0342(12) 0.0008(10) 0.0074(12) -0.0075(11)
O2 0.0524(17) 0.0293(12) 0.0412(13) -0.0015(11) 0.0173(13) 0.0012(10)
O3 0.0428(13) 0.0358(13) 0.0774(17) -0.0031(15) -0.0041(12) -0.0094(13)
C1 0.084(3) 0.044(2) 0.099(4) -0.018(3) 0.045(3) -0.016(2)
C2 0.129(5) 0.046(3) 0.074(3) 0.006(2) 0.042(3) 0.017(3)
C3 0.093(4) 0.161(7) 0.068(3) -0.048(4) -0.019(3) 0.023(4)
C4 0.053(2) 0.063(3) 0.048(2) 0.000(2) 0.0126(18) -0.011(2)
C5 0.054(2) 0.093(3) 0.060(3) 0.006(3) 0.009(2) 0.001(2)
C6 0.078(3) 0.049(2) 0.092(4) 0.005(2) 0.024(3) -0.023(2)
C7 0.067(3) 0.0217(18) 0.0369(18) 0.0003(14) 0.0093(19) -0.0104(17)
C8 0.062(3) 0.0276(18) 0.0425(19) 0.0000(14) 0.0140(19) -0.0057(18)
C9 0.058(2) 0.048(2) 0.054(2) 0.0004(19) 0.015(2) 0.001(2)
C10 0.079(3) 0.048(2) 0.047(2) 0.0036(19) 0.027(2) -0.003(2)
C11 0.105(4) 0.058(3) 0.039(2) 0.0017(19) 0.016(3) -0.011(3)
C12 0.085(4) 0.044(2) 0.048(2) 0.0044(19) -0.013(2) -0.013(2)
C13 0.062(3) 0.0333(19) 0.041(2) -0.0012(16) 0.004(2) -0.0123(17)
C14 0.064(3) 0.063(3) 0.062(3) -0.001(2) -0.011(3) -0.016(2)
C15 0.048(2) 0.0222(17) 0.048(2) 0.0006(14) 0.0127(18) -0.0027(16)
C16 0.055(2) 0.0305(19) 0.058(2) 0.0054(17) 0.0136(19) 0.0041(17)
C17 0.065(3) 0.071(3) 0.074(3) 0.012(2) -0.002(2) 0.015(2)
C18 0.051(2) 0.039(2) 0.094(3) 0.003(2) 0.029(2) 0.0048(18)
C19 0.078(3) 0.041(2) 0.082(3) -0.006(2) 0.048(3) -0.001(2)
C20 0.081(3) 0.043(2) 0.047(2) -0.0054(18) 0.021(2) -0.011(2)
C21 0.055(3) 0.0273(18) 0.047(2) -0.0056(16) 0.010(2) -0.0047(16)
C22 0.057(3) 0.062(3) 0.050(2) -0.004(2) 0.000(2) -0.009(2)
C23 0.049(2) 0.039(2) 0.053(2) 0.0013(18) -0.0005(17) -0.0014(18)
C24 0.062(3) 0.040(2) 0.064(3) 0.0134(19) 0.001(2) 0.006(2)
C25 0.045(2) 0.064(3) 0.053(2) 0.011(2) -0.0053(18) 0.010(2)
C26 0.0424(19) 0.060(3) 0.051(2) -0.0038(19) 0.0037(16) -0.0065(18)
C27 0.0439(18) 0.0371(19) 0.0487(19) 0.0003(17) 0.0072(15) -0.0019(17)
C28 0.057(2) 0.044(2) 0.051(2) 0.0056(19) 0.0004(19) 0.0032(19)
C29 0.059(3) 0.059(3) 0.067(3) 0.011(2) -0.013(2) 0.015(2)
C30 0.072(3) 0.065(3) 0.054(3) 0.017(2) -0.013(2) 0.010(2)
C31 0.062(3) 0.054(2) 0.044(2) 0.0131(19) -0.0027(19) -0.001(2)
C32 0.046(2) 0.0325(18) 0.056(2) 0.0044(17) -0.0010(18) -0.0009(16)
C33 0.049(2) 0.038(2) 0.062(2) 0.0017(18) -0.0078(19) 0.0060(17)
C34 0.059(3) 0.041(2) 0.083(3) -0.004(2) -0.023(2) -0.002(2)
C35 0.097(4) 0.047(3) 0.069(3) -0.023(2) -0.023(3) 0.010(3)
C36 0.081(3) 0.058(3) 0.053(2) -0.009(2) 0.008(2) 0.015(2)
C37 0.065(3) 0.041(2) 0.053(2) -0.0057(19) 0.003(2) 0.0030(19)
C38 0.0342(17) 0.0297(18) 0.061(2) 0.0026(16) -0.0005(16) 0.0026(14)
C39 0.051(2) 0.041(2) 0.053(2) 0.0042(17) 0.0043(17) 0.0016(18)
C40 0.096(4) 0.067(3) 0.058(3) 0.006(2) -0.001(2) -0.014(3)
C41 0.056(2) 0.045(2) 0.068(3) 0.008(2) 0.009(2) -0.0081(19)
C42 0.056(2) 0.046(3) 0.079(3) -0.001(2) 0.007(2) -0.0196(19)
C43 0.056(2) 0.046(2) 0.058(2) -0.0047(19) -0.0034(19) -0.0044(19)
C44 0.0404(19) 0.0313(17) 0.060(2) 0.0019(17) 0.0064(17) 0.0037(15)
C45 0.055(2) 0.053(2) 0.065(3) 0.005(2) 0.008(2) -0.0016(19)

loop_
_atom_type_symbol
_atom_type_description
_atom_type_scat_dispersion_real
_atom_type_scat_dispersion_imag
_atom_type_scat_source
C C 0.0033 0.0016 'International Tables Vol C Tables 4.2.6.8 and 6.1.1.4'
H H 0.0000 0.0000 'International Tables Vol C Tables 4.2.6.8 and 6.1.1.4'
N N 0.0061 0.0033 'International Tables Vol C Tables 4.2.6.8 and 6.1.1.4'
O O 0.0106 0.0060 'International Tables Vol C Tables 4.2.6.8 and 6.1.1.4'
Si Si 0.0817 0.0704 'International Tables Vol C Tables 4.2.6.8 and 6.1.1.4'
Cd Cd -0.8075 1.2024 'International Tables Vol C Tables 4.2.6.8 and 6.1.1.4'

loop_
_geom_angle_atom_site_label_1
_geom_angle_atom_site_label_2
_geom_angle_atom_site_label_3
_geom_angle
_geom_angle_site_symmetry_1
_geom_angle_site_symmetry_3
_geom_angle_publ_flag
N1 Cd1 O1 133.66(10) . . ?
N1 Cd1 O2 137.83(11) . . ?
O1 Cd1 O2 77.01(9) . . ?
N1 Cd1 N2 102.96(10) . . ?
O1 Cd1 N2 99.68(10) . . ?
O2 Cd1 N2 97.24(10) . . ?
O3 Cd2 O2 114.54(10) . . ?
O3 Cd2 O1 94.87(10) . . ?
O2 Cd2 O1 74.13(8) . . ?
O3 Cd2 N3 117.88(11) . . ?
O2 Cd2 N3 126.62(11) . . ?
O1 Cd2 N3 91.91(10) . . ?
O3 Cd2 N4 96.70(10) . . ?
O2 Cd2 N4 99.22(9) . . ?
O1 Cd2 N4 168.28(10) . . ?
N3 Cd2 N4 84.33(11) . . ?
N1 Si1 C1 111.92(17) . . ?
N1 Si1 C3 113.4(2) . . ?
C1 Si1 C3 106.5(3) . . ?
N1 Si1 C2 112.09(17) . . ?
C1 Si1 C2 105.7(2) . . ?
C3 Si1 C2 106.6(3) . . ?
N1 Si2 C4 109.47(16) . . ?
N1 Si2 C5 111.98(17) . . ?
C4 Si2 C5 109.5(2) . . ?
N1 Si2 C6 113.34(18) . . ?
C4 Si2 C6 107.3(2) . . ?
C5 Si2 C6 105.0(2) . . ?
Si1 N1 Si2 127.80(16) . . ?
Si1 N1 Cd1 116.96(14) . . ?
Si2 N1 Cd1 115.10(15) . . ?
C27 N2 C23 118.0(3) . . ?
C27 N2 Cd1 125.3(2) . . ?
C23 N2 Cd1 116.5(2) . . ?
C28 N3 C32 117.5(3) . . ?
C28 N3 Cd2 121.6(3) . . ?
C32 N3 Cd2 120.8(2) . . ?
C33 N4 C37 118.0(3) . . ?
C33 N4 Cd2 112.4(3) . . ?
C37 N4 Cd2 129.4(3) . . ?
C7 O1 Cd1 126.0(2) . . ?
C7 O1 Cd2 127.92(19) . . ?
Cd1 O1 Cd2 103.62(9) . . ?
C15 O2 Cd1 130.1(2) . . ?
C15 O2 Cd2 125.5(2) . . ?
Cd1 O2 Cd2 103.99(9) . . ?
C38 O3 Cd2 131.9(2) . . ?
Si1 C1 H1A 109.5 . . ?
Si1 C1 H1B 109.5 . . ?
H1A C1 H1B 109.5 . . ?
Si1 C1 H1C 109.5 . . ?
H1A C1 H1C 109.5 . . ?
H1B C1 H1C 109.5 . . ?
Si1 C2 H2A 109.5 . . ?
Si1 C2 H2B 109.5 . . ?
H2A C2 H2B 109.5 . . ?
Si1 C2 H2C 109.5 . . ?
H2A C2 H2C 109.5 . . ?
H2B C2 H2C 109.5 . . ?
Si1 C3 H3A 109.5 . . ?
Si1 C3 H3B 109.5 . . ?
H3A C3 H3B 109.5 . . ?
Si1 C3 H3C 109.5 . . ?
H3A C3 H3C 109.5 . . ?
H3B C3 H3C 109.5 . . ?
Si2 C4 H4A 109.5 . . ?
Si2 C4 H4B 109.5 . . ?
H4A C4 H4B 109.5 . . ?
Si2 C4 H4C 109.5 . . ?
H4A C4 H4C 109.5 . . ?
H4B C4 H4C 109.5 . . ?
Si2 C5 H5A 109.5 . . ?
Si2 C5 H5B 109.5 . . ?
H5A C5 H5B 109.5 . . ?
Si2 C5 H5C 109.5 . . ?
H5A C5 H5C 109.5 . . ?
H5B C5 H5C 109.5 . . ?
Si2 C6 H6A 109.5 . . ?
Si2 C6 H6B 109.5 . . ?
H6A C6 H6B 109.5 . . ?
Si2 C6 H6C 109.5 . . ?
H6A C6 H6C 109.5 . . ?
H6B C6 H6C 109.5 . . ?
O1 C7 C8 119.8(4) . . ?
O1 C7 C13 119.2(4) . . ?
C8 C7 C13 121.0(3) . . ?
C10 C8 C7 118.3(4) . . ?
C10 C8 C9 121.2(4) . . ?
C7 C8 C9 120.5(3) . . ?
C8 C9 H9A 109.5 . . ?
C8 C9 H9B 109.5 . . ?
H9A C9 H9B 109.5 . . ?
C8 C9 H9C 109.5 . . ?
H9A C9 H9C 109.5 . . ?
H9B C9 H9C 109.5 . . ?
C11 C10 C8 121.4(4) . . ?
C11 C10 H10 119.3 . . ?
C8 C10 H10 119.3 . . ?
C10 C11 C12 120.3(4) . . ?
C10 C11 H11 119.8 . . ?
C12 C11 H11 119.8 . . ?
C11 C12 C13 120.7(4) . . ?
C11 C12 H12 119.6 . . ?
C13 C12 H12 119.6 . . ?
C12 C13 C7 118.2(4) . . ?
C12 C13 C14 120.9(4) . . ?
C7 C13 C14 120.9(3) . . ?
C13 C14 H14A 109.5 . . ?
C13 C14 H14B 109.5 . . ?
H14A C14 H14B 109.5 . . ?
C13 C14 H14C 109.5 . . ?
H14A C14 H14C 109.5 . . ?
H14B C14 H14C 109.5 . . ?
O2 C15 C16 120.0(3) . . ?
O2 C15 C21 119.5(3) . . ?
C16 C15 C21 120.5(3) . . ?
C18 C16 C15 118.5(4) . . ?
C18 C16 C17 120.5(4) . . ?
C15 C16 C17 120.9(4) . . ?
C16 C17 H17A 109.5 . . ?
C16 C17 H17B 109.5 . . ?
H17A C17 H17B 109.5 . . ?
C16 C17 H17C 109.5 . . ?
H17A C17 H17C 109.5 . . ?
H17B C17 H17C 109.5 . . ?
C19 C18 C16 121.5(4) . . ?
C19 C18 H18 119.3 . . ?
C16 C18 H18 119.3 . . ?
C20 C19 C18 119.4(4) . . ?
C20 C19 H19 120.3 . . ?
C18 C19 H19 120.3 . . ?
C19 C20 C21 121.6(4) . . ?
C19 C20 H20 119.2 . . ?
C21 C20 H20 119.2 . . ?
C20 C21 C15 118.4(4) . . ?
C20 C21 C22 121.4(4) . . ?
C15 C21 C22 120.2(3) . . ?
C21 C22 H22A 109.5 . . ?
C21 C22 H22B 109.5 . . ?
H22A C22 H22B 109.5 . . ?
C21 C22 H22C 109.5 . . ?
H22A C22 H22C 109.5 . . ?
H22B C22 H22C 109.5 . . ?
N2 C23 C24 122.5(3) . . ?
N2 C23 H23 118.8 . . ?
C24 C23 H23 118.8 . . ?
C25 C24 C23 119.0(4) . . ?
C25 C24 H24 120.5 . . ?
C23 C24 H24 120.5 . . ?
C24 C25 C26 118.9(3) . . ?
C24 C25 H25 120.6 . . ?
C26 C25 H25 120.6 . . ?
C27 C26 C25 118.8(4) . . ?
C27 C26 H26 120.6 . . ?
C25 C26 H26 120.6 . . ?
N2 C27 C26 122.8(4) . . ?
N2 C27 H27 118.6 . . ?
C26 C27 H27 118.6 . . ?
N3 C28 C29 123.1(4) . . ?
N3 C28 H28 118.4 . . ?
C29 C28 H28 118.4 . . ?
C28 C29 C30 118.4(4) . . ?
C28 C29 H29 120.8 . . ?
C30 C29 H29 120.8 . . ?
C31 C30 C29 119.6(4) . . ?
C31 C30 H30 120.2 . . ?
C29 C30 H30 120.2 . . ?
C30 C31 C32 118.7(4) . . ?
C30 C31 H31 120.7 . . ?
C32 C31 H31 120.7 . . ?
N3 C32 C31 122.8(4) . . ?
N3 C32 H32 118.6 . . ?
C31 C32 H32 118.6 . . ?
N4 C33 C34 122.9(4) . . ?
N4 C33 H33 118.5 . . ?
C34 C33 H33 118.5 . . ?
C33 C34 C35 119.0(4) . . ?
C33 C34 H34 120.5 . . ?
C35 C34 H34 120.5 . . ?
C36 C35 C34 118.5(4) . . ?
C36 C35 H35 120.8 . . ?
C34 C35 H35 120.8 . . ?
C35 C36 C37 119.8(4) . . ?
C35 C36 H36 120.1 . . ?
C37 C36 H36 120.1 . . ?
N4 C37 C36 121.7(4) . . ?
N4 C37 H37 119.1 . . ?
C36 C37 H37 119.1 . . ?
O3 C38 C44 119.6(3) . . ?
O3 C38 C39 121.2(4) . . ?
C44 C38 C39 119.2(3) . . ?
C41 C39 C38 119.1(4) . . ?
C41 C39 C40 120.2(4) . . ?
C38 C39 C40 120.7(4) . . ?
C39 C40 H40A 109.5 . . ?
C39 C40 H40B 109.5 . . ?
H40A C40 H40B 109.5 . . ?
C39 C40 H40C 109.5 . . ?
H40A C40 H40C 109.5 . . ?
H40B C40 H40C 109.5 . . ?
C39 C41 C42 122.1(4) . . ?
C39 C41 H41 119.0 . . ?
C42 C41 H41 119.0 . . ?
C43 C42 C41 119.0(4) . . ?
C43 C42 H42 120.5 . . ?
C41 C42 H42 120.5 . . ?
C42 C43 C44 121.6(4) . . ?
C42 C43 H43 119.2 . . ?
C44 C43 H43 119.2 . . ?
C43 C44 C38 119.0(3) . . ?
C43 C44 C45 121.1(4) . . ?
C38 C44 C45 119.9(3) . . ?
C44 C45 H45A 109.5 . . ?
C44 C45 H45B 109.5 . . ?
H45A C45 H45B 109.5 . . ?
C44 C45 H45C 109.5 . . ?
H45A C45 H45C 109.5 . . ?
H45B C45 H45C 109.5 . . ?

loop_
_geom_bond_atom_site_label_1
_geom_bond_atom_site_label_2
_geom_bond_distance
_geom_bond_site_symmetry_2
_geom_bond_publ_flag
Cd1 N1 2.116(3) . ?
Cd1 O1 2.160(2) . ?
Cd1 O2 2.209(2) . ?
Cd1 N2 2.333(3) . ?
Cd2 O3 2.134(2) . ?
Cd2 O2 2.226(2) . ?
Cd2 O1 2.286(2) . ?
Cd2 N3 2.345(3) . ?
Cd2 N4 2.418(3) . ?
Si1 N1 1.699(3) . ?
Si1 C1 1.845(4) . ?
Si1 C3 1.849(5) . ?
Si1 C2 1.881(5) . ?
Si2 N1 1.710(3) . ?
Si2 C4 1.859(4) . ?
Si2 C5 1.873(4) . ?
Si2 C6 1.878(4) . ?
N2 C27 1.325(4) . ?
N2 C23 1.342(5) . ?
N3 C28 1.326(5) . ?
N3 C32 1.333(5) . ?
N4 C33 1.330(5) . ?
N4 C37 1.347(5) . ?
O1 C7 1.355(4) . ?
O2 C15 1.358(4) . ?
O3 C38 1.334(4) . ?
C1 H1A 0.9700 . ?
C1 H1B 0.9700 . ?
C1 H1C 0.9700 . ?
C2 H2A 0.9700 . ?
C2 H2B 0.9700 . ?
C2 H2C 0.9700 . ?
C3 H3A 0.9700 . ?
C3 H3B 0.9700 . ?
C3 H3C 0.9700 . ?
C4 H4A 0.9700 . ?
C4 H4B 0.9700 . ?
C4 H4C 0.9700 . ?
C5 H5A 0.9700 . ?
C5 H5B 0.9700 . ?
C5 H5C 0.9700 . ?
C6 H6A 0.9700 . ?
C6 H6B 0.9700 . ?
C6 H6C 0.9700 . ?
C7 C8 1.391(5) . ?
C7 C13 1.404(6) . ?
C8 C10 1.388(5) . ?
C8 C9 1.494(5) . ?
C9 H9A 0.9700 . ?
C9 H9B 0.9700 . ?
C9 H9C 0.9700 . ?
C10 C11 1.357(7) . ?
C10 H10 0.9400 . ?
C11 C12 1.377(7) . ?
C11 H11 0.9400 . ?
C12 C13 1.388(5) . ?
C12 H12 0.9400 . ?
C13 C14 1.485(6) . ?
C14 H14A 0.9700 . ?
C14 H14B 0.9700 . ?
C14 H14C 0.9700 . ?
C15 C16 1.396(5) . ?
C15 C21 1.404(5) . ?
C16 C18 1.391(5) . ?
C16 C17 1.499(6) . ?
C17 H17A 0.9700 . ?
C17 H17B 0.9700 . ?
C17 H17C 0.9700 . ?
C18 C19 1.375(7) . ?
C18 H18 0.9400 . ?
C19 C20 1.373(7) . ?
C19 H19 0.9400 . ?
C20 C21 1.389(5) . ?
C20 H20 0.9400 . ?
C21 C22 1.497(5) . ?
C22 H22A 0.9700 . ?
C22 H22B 0.9700 . ?
C22 H22C 0.9700 . ?
C23 C24 1.372(5) . ?
C23 H23 0.9400 . ?
C24 C25 1.366(6) . ?
C24 H24 0.9400 . ?
C25 C26 1.380(5) . ?
C25 H25 0.9400 . ?
C26 C27 1.372(5) . ?
C26 H26 0.9400 . ?
C27 H27 0.9400 . ?
C28 C29 1.365(5) . ?
C28 H28 0.9400 . ?
C29 C30 1.371(6) . ?
C29 H29 0.9400 . ?
C30 C31 1.353(6) . ?
C30 H30 0.9400 . ?
C31 C32 1.371(5) . ?
C31 H31 0.9400 . ?
C32 H32 0.9400 . ?
C33 C34 1.370(5) . ?
C33 H33 0.9400 . ?
C34 C35 1.379(7) . ?
C34 H34 0.9400 . ?
C35 C36 1.365(6) . ?
C35 H35 0.9400 . ?
C36 C37 1.377(5) . ?
C36 H36 0.9400 . ?
C37 H37 0.9400 . ?
C38 C44 1.409(5) . ?
C38 C39 1.416(5) . ?
C39 C41 1.371(5) . ?
C39 C40 1.506(6) . ?
C40 H40A 0.9700 . ?
C40 H40B 0.9700 . ?
C40 H40C 0.9700 . ?
C41 C42 1.377(5) . ?
C41 H41 0.9400 . ?
C42 C43 1.377(5) . ?
C42 H42 0.9400 . ?
C43 C44 1.388(5) . ?
C43 H43 0.9400 . ?
C44 C45 1.498(5) . ?
C45 H45A 0.9700 . ?
C45 H45B 0.9700 . ?
C45 H45C 0.9700 . ?
